data_1503224
loop_
_publ_author_name
'An, Peng'
'Shi, Zi-Fa'
'Dou, Wei'
'Cao, Xiao-Ping'
'Zhang, Hao-Li'

_publ_section_title
;
 Synthesis of 1,4-bis[2,2-bis(4-alkoxyphenyl)vinyl]benzenes and side chain
 modulation of their solid-state emission.
;
_journal_issue 19
_journal_name_full 'Organic letters'
_journal_page_first 4364
_journal_page_last 4367
_journal_paper_doi 10.1021/ol101847w
_journal_volume 12
_journal_year 2010
_chemical_formula_sum 'C42 H42 O4'
_chemical_formula_weight 610.76
_chemical_name_systematic
; 
 ? 
;
_space_group_IT_number 14
_symmetry_cell_setting monoclinic
_symmetry_space_group_name_Hall '-P 2yn'
_symmetry_space_group_name_H-M 'P 1 21/n 1'
_atom_sites_solution_hydrogens geom
_atom_sites_solution_primary direct
_atom_sites_solution_secondary difmap
_audit_creation_method SHELXL-97
_cell_angle_alpha 90.00
_cell_angle_beta 112.606(7)
_cell_angle_gamma 90.00
_cell_formula_units_Z 4
_cell_length_a 22.952(3)
_cell_length_b 7.0269(9)
_cell_length_c 23.009(3)
_cell_measurement_reflns_used 1813
_cell_measurement_temperature 293(2)
_cell_measurement_theta_max 19.64
_cell_measurement_theta_min 3.09
_cell_volume 3425.8(8)
_computing_cell_refinement 'Bruker SMART'
_computing_data_collection 'Bruker SMART'
_computing_data_reduction 'Bruker SAINT'
_computing_molecular_graphics 'Bruker SHELXTL'
_computing_publication_material 'Bruker SHELXTL'
_computing_structure_refinement 'SHELXL-97 (Sheldrick, 1997)'
_computing_structure_solution 'SHELXS-97 (Sheldrick, 1990)'
_diffrn_ambient_temperature 293(2)
_diffrn_measured_fraction_theta_full 0.999
_diffrn_measured_fraction_theta_max 0.999
_diffrn_measurement_device_type 'CCD area detector'
_diffrn_measurement_method 'phi and omega scans'
_diffrn_radiation_monochromator graphite
_diffrn_radiation_source 'fine-focus sealed tube'
_diffrn_radiation_type MoK\a
_diffrn_radiation_wavelength 0.71073
_diffrn_reflns_av_R_equivalents 0.0444
_diffrn_reflns_av_sigmaI/netI 0.0503
_diffrn_reflns_limit_h_max 19
_diffrn_reflns_limit_h_min -27
_diffrn_reflns_limit_k_max 8
_diffrn_reflns_limit_k_min -8
_diffrn_reflns_limit_l_max 27
_diffrn_reflns_limit_l_min -27
_diffrn_reflns_number 18152
_diffrn_reflns_theta_full 25.50
_diffrn_reflns_theta_max 25.50
_diffrn_reflns_theta_min 1.60
_exptl_absorpt_coefficient_mu 0.075
_exptl_absorpt_correction_T_max 0.9860
_exptl_absorpt_correction_T_min 0.9722
_exptl_absorpt_correction_type multi-scan
_exptl_absorpt_process_details SADABS
_exptl_crystal_colour yellow
_exptl_crystal_density_diffrn 1.184
_exptl_crystal_density_method 'not measured'
_exptl_crystal_description block
_exptl_crystal_F_000 1304
_exptl_crystal_size_max 0.38
_exptl_crystal_size_mid 0.35
_exptl_crystal_size_min 0.19
_refine_diff_density_max 0.167
_refine_diff_density_min -0.124
_refine_diff_density_rms 0.033
_refine_ls_extinction_coef 0.0041(5)
_refine_ls_extinction_expression Fc^*^=kFc[1+0.001xFc^2^\l^3^/sin(2\q)]^-1/4^
_refine_ls_extinction_method SHELXL
_refine_ls_goodness_of_fit_ref 1.054
_refine_ls_hydrogen_treatment constr
_refine_ls_matrix_type full
_refine_ls_number_parameters 420
_refine_ls_number_reflns 6374
_refine_ls_number_restraints 0
_refine_ls_restrained_S_all 1.054
_refine_ls_R_factor_all 0.1169
_refine_ls_R_factor_gt 0.0523
_refine_ls_shift/su_max 0.000
_refine_ls_shift/su_mean 0.000
_refine_ls_structure_factor_coef Fsqd
_refine_ls_weighting_details 'calc w=1/[\s^2^(Fo^2^)+(0.0500P)^2^+0.0000P] where P=(Fo^2^+2Fc^2^)/3'
_refine_ls_weighting_scheme calc
_refine_ls_wR_factor_gt 0.1116
_refine_ls_wR_factor_ref 0.1366
_reflns_number_gt 3210
_reflns_number_total 6374
_reflns_threshold_expression >2sigma(I)
_cod_data_source_file ol101847w_si_004.cif
_cod_data_source_block p21n
_cod_depositor_comments
;
The following automatic conversions were performed:

'_symmetry_cell_setting' value 'Monoclinic' changed to 'monoclinic'
according to /home/saulius/struct/CIF-dictionaries/cif_core.dic
dictionary named 'cif_core.dic' version 2.4.2 from 2011-04-26.

Automatic conversion script
Id: cif_fix_values 1715 2011-07-08 13:25:40Z adriana 
;
_cod_original_sg_symbol_H-M P21/n
_cod_database_code 1503224

loop_
_symmetry_equiv_pos_as_xyz
'x, y, z'
'-x+1/2, y+1/2, -z+1/2'
'-x, -y, -z'
'x-1/2, -y-1/2, z-1/2'

loop_
_atom_site_label
_atom_site_type_symbol
_atom_site_fract_x
_atom_site_fract_y
_atom_site_fract_z
_atom_site_U_iso_or_equiv
_atom_site_adp_type
_atom_site_occupancy
_atom_site_symmetry_multiplicity
_atom_site_calc_flag
_atom_site_refinement_flags
C1 C 0.05610(17) 0.9636(5) 0.63113(14) 0.1379(13) Uani 1 1 d .
H1A H 0.0109 0.9694 0.6125 0.207 Uiso 1 1 calc R
H1B H 0.0721 1.0727 0.6576 0.207 Uiso 1 1 calc R
H1C H 0.0690 0.8498 0.6559 0.207 Uiso 1 1 calc R
C2 C 0.08216(15) 0.9617(5) 0.57925(14) 0.1060(10) Uani 1 1 d .
H2A H 0.0700 1.0770 0.5543 0.127 Uiso 1 1 calc R
H2B H 0.1279 0.9546 0.5975 0.127 Uiso 1 1 calc R
C3 C 0.07294(13) 0.7696(4) 0.49048(13) 0.0843(8) Uani 1 1 d .
C4 C 0.11482(12) 0.8777(4) 0.47468(12) 0.0821(7) Uani 1 1 d .
H4 H 0.1353 0.9807 0.4995 0.098 Uiso 1 1 calc R
C5 C 0.12606(11) 0.8311(3) 0.42130(12) 0.0730(7) Uani 1 1 d .
H5 H 0.1545 0.9050 0.4112 0.088 Uiso 1 1 calc R
C6 C 0.09709(11) 0.6803(3) 0.38235(11) 0.0645(6) Uani 1 1 d .
C7 C 0.05571(13) 0.5752(4) 0.40067(13) 0.0929(9) Uani 1 1 d .
H7 H 0.0352 0.4713 0.3764 0.112 Uiso 1 1 calc R
C8 C 0.04416(15) 0.6189(5) 0.45297(15) 0.1064(10) Uani 1 1 d .
H8 H 0.0161 0.5444 0.4633 0.128 Uiso 1 1 calc R
C9 C 0.10598(10) 0.6321(3) 0.32344(11) 0.0597(6) Uani 1 1 d .
C10 C 0.06534(10) 0.4729(3) 0.28653(10) 0.0595(6) Uani 1 1 d .
C11 C 0.00535(10) 0.5059(3) 0.24291(11) 0.0657(6) Uani 1 1 d .
H11 H -0.0080 0.6308 0.2324 0.079 Uiso 1 1 calc R
C12 C -0.03532(10) 0.3593(3) 0.21438(10) 0.0637(6) Uani 1 1 d .
H12 H -0.0754 0.3853 0.1845 0.076 Uiso 1 1 calc R
C13 C -0.01647(10) 0.1742(3) 0.23027(10) 0.0592(6) Uani 1 1 d .
C14 C 0.04367(11) 0.1382(3) 0.27255(12) 0.0746(7) Uani 1 1 d .
H14 H 0.0573 0.0133 0.2824 0.090 Uiso 1 1 calc R
C15 C 0.08350(11) 0.2849(3) 0.30011(11) 0.0762(7) Uani 1 1 d .
H15 H 0.1240 0.2581 0.3289 0.091 Uiso 1 1 calc R
C16 C -0.11659(11) 0.0417(3) 0.16563(12) 0.0784(7) Uani 1 1 d .
H16A H -0.1188 0.0999 0.1266 0.094 Uiso 1 1 calc R
H16B H -0.1381 0.1237 0.1849 0.094 Uiso 1 1 calc R
C17 C -0.14681(12) -0.1513(4) 0.15306(14) 0.1046(10) Uani 1 1 d .
H17A H -0.1219 -0.2359 0.1392 0.157 Uiso 1 1 calc R
H17B H -0.1885 -0.1415 0.1210 0.157 Uiso 1 1 calc R
H17C H -0.1494 -0.2001 0.1910 0.157 Uiso 1 1 calc R
C18 C 0.14595(10) 0.7293(3) 0.30434(11) 0.0638(6) Uani 1 1 d .
H18 H 0.1688 0.8229 0.3325 0.077 Uiso 1 1 calc R
C19 C 0.16027(10) 0.7160(3) 0.24823(10) 0.0581(6) Uani 1 1 d .
C20 C 0.20196(12) 0.8494(3) 0.24123(12) 0.0803(8) Uani 1 1 d .
H20 H 0.2184 0.9426 0.2719 0.096 Uiso 1 1 calc R
C21 C 0.21952(12) 0.8477(3) 0.19054(12) 0.0801(8) Uani 1 1 d .
H21 H 0.2475 0.9402 0.1882 0.096 Uiso 1 1 calc R
C22 C 0.19741(10) 0.7146(3) 0.14291(10) 0.0571(6) Uani 1 1 d .
C23 C 0.15554(10) 0.5810(3) 0.14947(11) 0.0646(6) Uani 1 1 d .
H23 H 0.1392 0.4881 0.1187 0.078 Uiso 1 1 calc R
C24 C 0.13769(10) 0.5820(3) 0.19998(11) 0.0644(6) Uani 1 1 d .
H24 H 0.1095 0.4899 0.2021 0.077 Uiso 1 1 calc R
C25 C 0.22068(10) 0.7267(3) 0.09243(11) 0.0623(6) Uani 1 1 d .
H25 H 0.2520 0.8180 0.0994 0.075 Uiso 1 1 calc R
C26 C 0.20612(9) 0.6325(3) 0.03772(11) 0.0578(6) Uani 1 1 d .
C27 C 0.15876(10) 0.4744(3) 0.01702(10) 0.0553(5) Uani 1 1 d .
C28 C 0.09648(10) 0.5099(3) -0.02090(10) 0.0644(6) Uani 1 1 d .
H28 H 0.0831 0.6353 -0.0301 0.077 Uiso 1 1 calc R
C29 C 0.05355(10) 0.3648(3) -0.04558(10) 0.0641(6) Uani 1 1 d .
H29 H 0.0118 0.3923 -0.0708 0.077 Uiso 1 1 calc R
C30 C 0.07320(10) 0.1779(3) -0.03251(10) 0.0560(6) Uani 1 1 d .
C31 C 0.13481(10) 0.1401(3) 0.00600(10) 0.0649(6) Uani 1 1 d .
H31 H 0.1481 0.0148 0.0156 0.078 Uiso 1 1 calc R
C32 C 0.17688(10) 0.2864(3) 0.03032(10) 0.0647(6) Uani 1 1 d .
H32 H 0.2184 0.2586 0.0562 0.078 Uiso 1 1 calc R
C33 C -0.02799(10) 0.0505(3) -0.09663(11) 0.0715(7) Uani 1 1 d .
H33A H -0.0299 0.1228 -0.1332 0.086 Uiso 1 1 calc R
H33B H -0.0506 0.1199 -0.0754 0.086 Uiso 1 1 calc R
C34 C -0.05658(11) -0.1446(3) -0.11604(11) 0.0813(7) Uani 1 1 d .
H34A H -0.0347 -0.2097 -0.1383 0.122 Uiso 1 1 calc R
H34B H -0.1003 -0.1318 -0.1429 0.122 Uiso 1 1 calc R
H34C H -0.0528 -0.2162 -0.0792 0.122 Uiso 1 1 calc R
C35 C 0.23521(10) 0.6825(3) -0.00788(11) 0.0613(6) Uani 1 1 d .
C36 C 0.22248(11) 0.5765(3) -0.06214(12) 0.0740(7) Uani 1 1 d .
H36 H 0.1967 0.4699 -0.0686 0.089 Uiso 1 1 calc R
C37 C 0.24614(12) 0.6217(4) -0.10672(12) 0.0848(8) Uani 1 1 d .
H37 H 0.2366 0.5459 -0.1423 0.102 Uiso 1 1 calc R
C38 C 0.28395(13) 0.7786(4) -0.09889(13) 0.0835(8) Uani 1 1 d .
C39 C 0.29863(13) 0.8862(4) -0.04502(14) 0.0925(9) Uani 1 1 d .
H39 H 0.3249 0.9915 -0.0386 0.111 Uiso 1 1 calc R
C40 C 0.27466(12) 0.8384(3) -0.00083(13) 0.0813(8) Uani 1 1 d .
H40 H 0.2852 0.9130 0.0352 0.098 Uiso 1 1 calc R
C41 C 0.33642(19) 0.9867(5) -0.14525(17) 0.1518(15) Uani 1 1 d .
H41A H 0.3779 0.9835 -0.1116 0.182 Uiso 1 1 calc R
H41B H 0.3132 1.0935 -0.1381 0.182 Uiso 1 1 calc R
C42 C 0.3420(3) 1.0059(7) -0.2052(2) 0.266(3) Uani 1 1 d .
H42A H 0.3544 0.8862 -0.2170 0.400 Uiso 1 1 calc R
H42B H 0.3732 1.1005 -0.2022 0.400 Uiso 1 1 calc R
H42C H 0.3021 1.0439 -0.2365 0.400 Uiso 1 1 calc R
O1 O 0.05708(9) 0.8016(3) 0.54121(9) 0.1108(7) Uani 1 1 d .
O2 O -0.05287(7) 0.0159(2) 0.20675(7) 0.0753(5) Uani 1 1 d .
O3 O 0.03596(7) 0.02126(19) -0.05515(7) 0.0685(4) Uani 1 1 d .
O4 O 0.30397(11) 0.8150(3) -0.14660(9) 0.1195(7) Uani 1 1 d .

loop_
_atom_site_aniso_label
_atom_site_aniso_U_11
_atom_site_aniso_U_22
_atom_site_aniso_U_33
_atom_site_aniso_U_23
_atom_site_aniso_U_13
_atom_site_aniso_U_12
C1 0.156(3) 0.176(3) 0.104(2) 0.012(2) 0.074(3) 0.028(3)
C2 0.110(2) 0.121(3) 0.093(2) -0.003(2) 0.046(2) 0.007(2)
C3 0.088(2) 0.092(2) 0.0734(19) 0.0025(17) 0.0312(17) -0.0074(17)
C4 0.0820(19) 0.0816(19) 0.0791(19) -0.0077(15) 0.0271(16) -0.0120(15)
C5 0.0673(16) 0.0720(17) 0.0769(17) -0.0019(14) 0.0246(14) -0.0086(13)
C6 0.0587(15) 0.0552(15) 0.0696(16) 0.0036(13) 0.0135(13) -0.0030(12)
C7 0.105(2) 0.085(2) 0.087(2) -0.0118(16) 0.0358(18) -0.0332(17)
C8 0.119(3) 0.114(3) 0.094(2) -0.006(2) 0.049(2) -0.043(2)
C9 0.0525(14) 0.0465(13) 0.0687(15) 0.0043(12) 0.0105(12) 0.0019(11)
C10 0.0534(14) 0.0468(13) 0.0697(15) 0.0011(12) 0.0140(12) 0.0003(11)
C11 0.0602(15) 0.0458(13) 0.0803(17) 0.0061(12) 0.0149(13) 0.0046(12)
C12 0.0521(14) 0.0543(14) 0.0697(15) 0.0013(12) 0.0068(12) 0.0011(12)
C13 0.0586(15) 0.0475(14) 0.0671(15) -0.0015(12) 0.0193(13) -0.0035(12)
C14 0.0654(16) 0.0434(13) 0.0941(18) 0.0043(13) 0.0075(14) 0.0043(12)
C15 0.0575(15) 0.0520(15) 0.0926(19) 0.0054(13) -0.0008(13) 0.0034(12)
C16 0.0640(16) 0.0716(17) 0.0870(18) -0.0087(14) 0.0151(15) -0.0074(14)
C17 0.082(2) 0.0806(19) 0.129(2) -0.0153(18) 0.0161(18) -0.0279(16)
C18 0.0591(15) 0.0497(14) 0.0704(16) -0.0068(12) 0.0114(13) -0.0029(12)
C19 0.0509(14) 0.0440(13) 0.0677(15) -0.0047(12) 0.0097(12) -0.0024(11)
C20 0.0877(19) 0.0677(17) 0.0812(18) -0.0250(14) 0.0277(16) -0.0308(15)
C21 0.0881(19) 0.0666(17) 0.0833(18) -0.0180(14) 0.0302(16) -0.0328(14)
C22 0.0487(13) 0.0458(13) 0.0658(15) 0.0005(12) 0.0097(12) -0.0036(11)
C23 0.0613(15) 0.0507(14) 0.0719(16) -0.0111(12) 0.0145(13) -0.0115(12)
C24 0.0588(15) 0.0501(14) 0.0784(17) -0.0036(13) 0.0200(13) -0.0105(11)
C25 0.0508(14) 0.0493(13) 0.0756(16) 0.0008(13) 0.0118(13) -0.0086(11)
C26 0.0458(13) 0.0435(13) 0.0732(16) 0.0008(12) 0.0107(12) 0.0026(10)
C27 0.0505(13) 0.0423(12) 0.0665(14) -0.0025(11) 0.0153(12) -0.0014(11)
C28 0.0534(15) 0.0429(13) 0.0860(17) 0.0010(12) 0.0147(13) 0.0018(11)
C29 0.0465(13) 0.0514(14) 0.0803(16) 0.0012(12) 0.0088(12) 0.0004(11)
C30 0.0556(14) 0.0441(13) 0.0632(14) -0.0032(11) 0.0173(12) -0.0040(11)
C31 0.0578(15) 0.0427(13) 0.0819(17) 0.0038(12) 0.0132(13) 0.0060(11)
C32 0.0486(13) 0.0496(14) 0.0782(16) 0.0014(12) 0.0046(12) 0.0020(11)
C33 0.0542(15) 0.0680(16) 0.0798(17) -0.0018(13) 0.0121(13) -0.0090(12)
C34 0.0714(17) 0.0779(17) 0.0882(18) -0.0171(14) 0.0237(15) -0.0229(14)
C35 0.0540(14) 0.0505(14) 0.0704(16) -0.0031(12) 0.0138(13) -0.0017(11)
C36 0.0709(17) 0.0669(16) 0.0779(18) -0.0060(15) 0.0217(15) -0.0146(13)
C37 0.086(2) 0.084(2) 0.0794(19) -0.0130(15) 0.0264(16) -0.0190(16)
C38 0.085(2) 0.087(2) 0.0799(19) 0.0081(17) 0.0333(17) -0.0087(17)
C39 0.100(2) 0.081(2) 0.102(2) -0.0105(18) 0.0444(19) -0.0298(16)
C40 0.0877(19) 0.0692(17) 0.0908(19) -0.0147(15) 0.0384(17) -0.0240(15)
C41 0.186(4) 0.157(3) 0.141(3) -0.003(3) 0.095(3) -0.073(3)
C42 0.427(9) 0.268(6) 0.152(4) -0.038(4) 0.165(5) -0.187(6)
O1 0.1225(17) 0.1314(18) 0.0902(14) -0.0106(13) 0.0539(14) -0.0252(14)
O2 0.0671(11) 0.0540(10) 0.0876(12) -0.0061(9) 0.0106(10) -0.0091(8)
O3 0.0571(10) 0.0506(9) 0.0847(11) -0.0047(8) 0.0126(9) -0.0090(8)
O4 0.1431(19) 0.1262(18) 0.1008(15) -0.0019(13) 0.0599(15) -0.0398(15)

loop_
_atom_type_symbol
_atom_type_description
_atom_type_scat_dispersion_real
_atom_type_scat_dispersion_imag
_atom_type_scat_source
C C 0.0033 0.0016 'International Tables Vol C Tables 4.2.6.8 and 6.1.1.4'
H H 0.0000 0.0000 'International Tables Vol C Tables 4.2.6.8 and 6.1.1.4'
O O 0.0106 0.0060 'International Tables Vol C Tables 4.2.6.8 and 6.1.1.4'

loop_
_geom_angle_atom_site_label_1
_geom_angle_atom_site_label_2
_geom_angle_atom_site_label_3
_geom_angle
C2 C1 H1A 109.5
C2 C1 H1B 109.5
H1A C1 H1B 109.5
C2 C1 H1C 109.5
H1A C1 H1C 109.5
H1B C1 H1C 109.5
O1 C2 C1 107.7(3)
O1 C2 H2A 110.2
C1 C2 H2A 110.2
O1 C2 H2B 110.2
C1 C2 H2B 110.2
H2A C2 H2B 108.5
C8 C3 O1 116.4(3)
C8 C3 C4 118.5(3)
O1 C3 C4 125.1(3)
C3 C4 C5 119.3(2)
C3 C4 H4 120.4
C5 C4 H4 120.4
C6 C5 C4 123.2(2)
C6 C5 H5 118.4
C4 C5 H5 118.4
C5 C6 C7 115.2(2)
C5 C6 C9 124.5(2)
C7 C6 C9 120.3(2)
C8 C7 C6 122.4(3)
C8 C7 H7 118.8
C6 C7 H7 118.8
C7 C8 C3 121.4(3)
C7 C8 H8 119.3
C3 C8 H8 119.3
C18 C9 C6 122.1(2)
C18 C9 C10 123.3(2)
C6 C9 C10 114.5(2)
C11 C10 C15 117.1(2)
C11 C10 C9 121.25(19)
C15 C10 C9 121.2(2)
C12 C11 C10 121.8(2)
C12 C11 H11 119.1
C10 C11 H11 119.1
C13 C12 C11 119.7(2)
C13 C12 H12 120.2
C11 C12 H12 120.2
O2 C13 C14 115.1(2)
O2 C13 C12 125.5(2)
C14 C13 C12 119.4(2)
C15 C14 C13 120.2(2)
C15 C14 H14 119.9
C13 C14 H14 119.9
C14 C15 C10 121.8(2)
C14 C15 H15 119.1
C10 C15 H15 119.1
O2 C16 C17 107.2(2)
O2 C16 H16A 110.3
C17 C16 H16A 110.3
O2 C16 H16B 110.3
C17 C16 H16B 110.3
H16A C16 H16B 108.5
C16 C17 H17A 109.5
C16 C17 H17B 109.5
H17A C17 H17B 109.5
C16 C17 H17C 109.5
H17A C17 H17C 109.5
H17B C17 H17C 109.5
C9 C18 C19 132.3(2)
C9 C18 H18 113.8
C19 C18 H18 113.8
C20 C19 C24 115.1(2)
C20 C19 C18 117.4(2)
C24 C19 C18 127.5(2)
C21 C20 C19 122.1(2)
C21 C20 H20 118.9
C19 C20 H20 118.9
C20 C21 C22 122.8(2)
C20 C21 H21 118.6
C22 C21 H21 118.6
C21 C22 C23 115.4(2)
C21 C22 C25 117.3(2)
C23 C22 C25 127.3(2)
C24 C23 C22 122.1(2)
C24 C23 H23 119.0
C22 C23 H23 119.0
C23 C24 C19 122.5(2)
C23 C24 H24 118.8
C19 C24 H24 118.8
C26 C25 C22 133.0(2)
C26 C25 H25 113.5
C22 C25 H25 113.5
C25 C26 C35 121.8(2)
C25 C26 C27 123.4(2)
C35 C26 C27 114.77(19)
C28 C27 C32 117.55(19)
C28 C27 C26 120.99(18)
C32 C27 C26 121.19(19)
C29 C28 C27 121.88(19)
C29 C28 H28 119.1
C27 C28 H28 119.1
C28 C29 C30 119.4(2)
C28 C29 H29 120.3
C30 C29 H29 120.3
O3 C30 C31 115.29(19)
O3 C30 C29 125.3(2)
C31 C30 C29 119.4(2)
C32 C31 C30 120.4(2)
C32 C31 H31 119.8
C30 C31 H31 119.8
C31 C32 C27 121.3(2)
C31 C32 H32 119.3
C27 C32 H32 119.3
O3 C33 C34 106.59(19)
O3 C33 H33A 110.4
C34 C33 H33A 110.4
O3 C33 H33B 110.4
C34 C33 H33B 110.4
H33A C33 H33B 108.6
C33 C34 H34A 109.5
C33 C34 H34B 109.5
H34A C34 H34B 109.5
C33 C34 H34C 109.5
H34A C34 H34C 109.5
H34B C34 H34C 109.5
C36 C35 C40 115.5(2)
C36 C35 C26 120.8(2)
C40 C35 C26 123.6(2)
C37 C36 C35 122.9(2)
C37 C36 H36 118.5
C35 C36 H36 118.5
C36 C37 C38 120.1(3)
C36 C37 H37 120.0
C38 C37 H37 120.0
O4 C38 C37 115.8(3)
O4 C38 C39 125.3(3)
C37 C38 C39 118.9(3)
C40 C39 C38 120.2(2)
C40 C39 H39 119.9
C38 C39 H39 119.9
C39 C40 C35 122.4(2)
C39 C40 H40 118.8
C35 C40 H40 118.8
O4 C41 C42 107.4(3)
O4 C41 H41A 110.2
C42 C41 H41A 110.2
O4 C41 H41B 110.2
C42 C41 H41B 110.2
H41A C41 H41B 108.5
C41 C42 H42A 109.5
C41 C42 H42B 109.5
H42A C42 H42B 109.5
C41 C42 H42C 109.5
H42A C42 H42C 109.5
H42B C42 H42C 109.5
C3 O1 C2 118.9(2)
C13 O2 C16 118.42(17)
C30 O3 C33 118.10(17)
C38 O4 C41 118.7(2)

loop_
_geom_bond_atom_site_label_1
_geom_bond_atom_site_label_2
_geom_bond_distance
C1 C2 1.527(3)
C1 H1A 0.9600
C1 H1B 0.9600
C1 H1C 0.9600
C2 O1 1.405(3)
C2 H2A 0.9700
C2 H2B 0.9700
C3 C8 1.366(4)
C3 O1 1.368(3)
C3 C4 1.379(3)
C4 C5 1.388(3)
C4 H4 0.9300
C5 C6 1.382(3)
C5 H5 0.9300
C6 C7 1.390(3)
C6 C9 1.486(3)
C7 C8 1.363(3)
C7 H7 0.9300
C8 H8 0.9300
C9 C18 1.346(3)
C9 C10 1.495(3)
C10 C11 1.376(3)
C10 C15 1.384(3)
C11 C12 1.376(3)
C11 H11 0.9300
C12 C13 1.375(3)
C12 H12 0.9300
C13 O2 1.372(2)
C13 C14 1.372(3)
C14 C15 1.362(3)
C14 H14 0.9300
C15 H15 0.9300
C16 O2 1.415(3)
C16 C17 1.500(3)
C16 H16A 0.9700
C16 H16B 0.9700
C17 H17A 0.9600
C17 H17B 0.9600
C17 H17C 0.9600
C18 C19 1.452(3)
C18 H18 0.9300
C19 C20 1.392(3)
C19 C24 1.395(3)
C20 C21 1.373(3)
C20 H20 0.9300
C21 C22 1.381(3)
C21 H21 0.9300
C22 C23 1.393(3)
C22 C25 1.456(3)
C23 C24 1.373(3)
C23 H23 0.9300
C24 H24 0.9300
C25 C26 1.346(3)
C25 H25 0.9300
C26 C35 1.486(3)
C26 C27 1.498(3)
C27 C28 1.381(3)
C27 C32 1.383(3)
C28 C29 1.380(3)
C28 H28 0.9300
C29 C30 1.383(3)
C29 H29 0.9300
C30 O3 1.368(2)
C30 C31 1.376(3)
C31 C32 1.374(3)
C31 H31 0.9300
C32 H32 0.9300
C33 O3 1.425(2)
C33 C34 1.511(3)
C33 H33A 0.9700
C33 H33B 0.9700
C34 H34A 0.9600
C34 H34B 0.9600
C34 H34C 0.9600
C35 C36 1.385(3)
C35 C40 1.390(3)
C36 C37 1.370(3)
C36 H36 0.9300
C37 C38 1.371(3)
C37 H37 0.9300
C38 O4 1.367(3)
C38 C39 1.379(3)
C39 C40 1.371(3)
C39 H39 0.9300
C40 H40 0.9300
C41 O4 1.412(3)
C41 C42 1.440(4)
C41 H41A 0.9700
C41 H41B 0.9700
C42 H42A 0.9600
C42 H42B 0.9600
C42 H42C 0.9600

loop_
_geom_torsion_atom_site_label_1
_geom_torsion_atom_site_label_2
_geom_torsion_atom_site_label_3
_geom_torsion_atom_site_label_4
_geom_torsion
C8 C3 C4 C5 0.4(4)
O1 C3 C4 C5 -179.1(2)
C3 C4 C5 C6 0.2(4)
C4 C5 C6 C7 -0.6(4)
C4 C5 C6 C9 177.2(2)
C5 C6 C7 C8 0.6(4)
C9 C6 C7 C8 -177.3(3)
C6 C7 C8 C3 0.0(5)
O1 C3 C8 C7 179.1(3)
C4 C3 C8 C7 -0.5(5)
C5 C6 C9 C18 2.9(3)
C7 C6 C9 C18 -179.4(2)
C5 C6 C9 C10 -175.0(2)
C7 C6 C9 C10 2.7(3)
C18 C9 C10 C11 -90.6(3)
C6 C9 C10 C11 87.2(3)
C18 C9 C10 C15 97.2(3)
C6 C9 C10 C15 -85.0(3)
C15 C10 C11 C12 0.7(3)
C9 C10 C11 C12 -171.8(2)
C10 C11 C12 C13 1.1(3)
C11 C12 C13 O2 178.1(2)
C11 C12 C13 C14 -2.6(3)
O2 C13 C14 C15 -178.4(2)
C12 C13 C14 C15 2.3(4)
C13 C14 C15 C10 -0.4(4)
C11 C10 C15 C14 -1.1(4)
C9 C10 C15 C14 171.4(2)
C6 C9 C18 C19 -176.5(2)
C10 C9 C18 C19 1.2(4)
C9 C18 C19 C20 175.8(2)
C9 C18 C19 C24 -5.2(4)
C24 C19 C20 C21 -0.2(3)
C18 C19 C20 C21 178.9(2)
C19 C20 C21 C22 0.0(4)
C20 C21 C22 C23 0.2(4)
C20 C21 C22 C25 -178.9(2)
C21 C22 C23 C24 -0.1(3)
C25 C22 C23 C24 178.9(2)
C22 C23 C24 C19 -0.2(3)
C20 C19 C24 C23 0.4(3)
C18 C19 C24 C23 -178.7(2)
C21 C22 C25 C26 -174.2(2)
C23 C22 C25 C26 6.8(4)
C22 C25 C26 C35 176.2(2)
C22 C25 C26 C27 -2.1(4)
C25 C26 C27 C28 93.4(3)
C35 C26 C27 C28 -85.0(2)
C25 C26 C27 C32 -92.6(3)
C35 C26 C27 C32 89.0(3)
C32 C27 C28 C29 -0.8(3)
C26 C27 C28 C29 173.5(2)
C27 C28 C29 C30 -0.4(3)
C28 C29 C30 O3 -178.3(2)
C28 C29 C30 C31 1.5(3)
O3 C30 C31 C32 178.54(19)
C29 C30 C31 C32 -1.3(3)
C30 C31 C32 C27 0.1(3)
C28 C27 C32 C31 0.9(3)
C26 C27 C32 C31 -173.3(2)
C25 C26 C35 C36 176.1(2)
C27 C26 C35 C36 -5.5(3)
C25 C26 C35 C40 -6.0(3)
C27 C26 C35 C40 172.5(2)
C40 C35 C36 C37 -0.8(4)
C26 C35 C36 C37 177.3(2)
C35 C36 C37 C38 -0.4(4)
C36 C37 C38 O4 -178.4(2)
C36 C37 C38 C39 1.4(4)
O4 C38 C39 C40 178.5(3)
C37 C38 C39 C40 -1.3(4)
C38 C39 C40 C35 0.0(4)
C36 C35 C40 C39 1.0(4)
C26 C35 C40 C39 -177.0(2)
C8 C3 O1 C2 -176.1(3)
C4 C3 O1 C2 3.5(4)
C1 C2 O1 C3 179.2(2)
C14 C13 O2 C16 176.5(2)
C12 C13 O2 C16 -4.3(3)
C17 C16 O2 C13 -173.82(19)
C31 C30 O3 C33 -178.42(18)
C29 C30 O3 C33 1.4(3)
C34 C33 O3 C30 177.65(17)
C37 C38 O4 C41 172.3(3)
C39 C38 O4 C41 -7.5(4)
C42 C41 O4 C38 -169.9(4)
